data_7132917
loop_
_publ_author_name
'Pramanik, Sourav'
'Hazra, Subhadeep'
'Chatterjee, Ayan'
'Saha, Jaideep'

_publ_section_title
;
 Hydrogen bonding-promoted tunable approach for access to
 aza-bicyclo-[3.3.0]octanes and cyclopenta[<i>b</i>] pyrroles.
;
_journal_issue 37
_journal_name_full 'Chemical communications (Cambridge, England)'
_journal_page_first 4922
_journal_page_last 4925
_journal_paper_doi 10.1039/d4cc01065e
_journal_volume 60
_journal_year 2024
_chemical_formula_moiety 'C31 H29 N O5'
_chemical_formula_sum 'C31 H29 N O5'
_chemical_formula_weight 495.55
_space_group_crystal_system triclinic
_space_group_IT_number 2
_space_group_name_Hall '-P 1'
_space_group_name_H-M_alt 'P -1'
_atom_sites_solution_hydrogens geom
_audit_creation_method SHELXL-2019/3
_audit_update_record
;
2024-02-07 deposited with the CCDC.	2024-04-03 downloaded from the CCDC.
;
_cell_angle_alpha 101.529(3)
_cell_angle_beta 90.637(3)
_cell_angle_gamma 113.153(3)
_cell_formula_units_Z 2
_cell_length_a 10.8447(8)
_cell_length_b 11.1980(8)
_cell_length_c 12.0881(10)
_cell_measurement_reflns_used 6789
_cell_measurement_temperature 298(2)
_cell_measurement_theta_max 27.44
_cell_measurement_theta_min 2.81
_cell_volume 1315.93(18)
_computing_cell_refinement 'APEX4 V8.40B (Bruker, 2021)'
_computing_data_collection 'APEX4 (Bruker, v2021.4-0)'
_computing_data_reduction 'SAINT/XPREP (Bruker, 2021)'
_computing_molecular_graphics 'ORTEP3 (Farrugia, 2012) '
_computing_publication_material 'SHELXL-2019/3 (Sheldrick, 2019)'
_computing_structure_refinement 'SHELXL-2019/3 (Sheldrick, 2019)'
_computing_structure_solution 'SHELXT-2018/2 (Sheldrick, 2018)'
_diffrn_ambient_temperature 298(2)
_diffrn_measured_fraction_theta_full 0.997
_diffrn_measured_fraction_theta_max 0.997
_diffrn_measurement_device_type 'Bruker D8 VENTURE diffractometer equipped with PHOTON II detector'
_diffrn_measurement_method '\w and \f scan'
_diffrn_radiation_source 'fine-focus sealed tube'
_diffrn_radiation_type MoK\a
_diffrn_radiation_wavelength 0.71073
_diffrn_reflns_av_R_equivalents 0.0930
_diffrn_reflns_av_unetI/netI 0.0512
_diffrn_reflns_Laue_measured_fraction_full 0.997
_diffrn_reflns_Laue_measured_fraction_max 0.997
_diffrn_reflns_limit_h_max 13
_diffrn_reflns_limit_h_min -13
_diffrn_reflns_limit_k_max 13
_diffrn_reflns_limit_k_min -13
_diffrn_reflns_limit_l_max 14
_diffrn_reflns_limit_l_min -14
_diffrn_reflns_number 42149
_diffrn_reflns_point_group_measured_fraction_full 0.997
_diffrn_reflns_point_group_measured_fraction_max 0.997
_diffrn_reflns_theta_full 25.242
_diffrn_reflns_theta_max 25.498
_diffrn_reflns_theta_min 3.457
_exptl_absorpt_coefficient_mu 0.085
_exptl_absorpt_correction_T_max 0.7453
_exptl_absorpt_correction_T_min 0.5683
_exptl_absorpt_correction_type multi-scan
_exptl_absorpt_process_details
;
 SADABS-2016/2 - Bruker AXS area detector scaling and absorption 
 correction
 Reference: Krause, L., Herbst-Irmer, R., Sheldrick G.M. & Stalke D.,
 J. Appl. Cryst. 48 (2015) 3-10.
;
_exptl_crystal_colour colourless
_exptl_crystal_density_diffrn 1.251
_exptl_crystal_description block
_exptl_crystal_F_000 524
_exptl_crystal_size_max 0.268
_exptl_crystal_size_mid 0.134
_exptl_crystal_size_min 0.078
_refine_diff_density_max 0.285
_refine_diff_density_min -0.197
_refine_diff_density_rms 0.035
_refine_ls_extinction_method none
_refine_ls_goodness_of_fit_ref 1.054
_refine_ls_hydrogen_treatment constr
_refine_ls_matrix_type full
_refine_ls_number_parameters 353
_refine_ls_number_reflns 4884
_refine_ls_number_restraints 51
_refine_ls_restrained_S_all 1.055
_refine_ls_R_factor_all 0.1094
_refine_ls_R_factor_gt 0.0681
_refine_ls_shift/su_max 0.002
_refine_ls_shift/su_mean 0.000
_refine_ls_structure_factor_coef Fsqd
_refine_ls_weighting_details 'w=1/[\s^2^(Fo^2^)+(0.0423P)^2^+0.8131P] where P=(Fo^2^+2Fc^2^)/3'
_refine_ls_weighting_scheme calc
_refine_ls_wR_factor_gt 0.1330
_refine_ls_wR_factor_ref 0.1519
_reflns_Friedel_coverage 0.000
_reflns_number_gt 3229
_reflns_number_total 4884
_reflns_threshold_expression 'I > 2\s(I)'
_cod_data_source_file d4cc01065e2.cif
_cod_data_source_block SP-1162
_cod_depositor_comments 'Adding full bibliography for 7132917.cif.'
_cod_database_code 7132917
_shelx_shelxl_version_number 2019/3
_shelx_space_group_comment
;
The symmetry employed for this shelxl refinement is uniquely defined
by the following loop, which should always be used as a source of
symmetry information in preference to the above space-group names.
They are only intended as comments.
;
_shelx_estimated_absorpt_t_min 0.978
_shelx_estimated_absorpt_t_max 0.993

loop_
_space_group_symop_operation_xyz
'x, y, z'
'-x, -y, -z'

loop_
_atom_site_label
_atom_site_type_symbol
_atom_site_fract_x
_atom_site_fract_y
_atom_site_fract_z
_atom_site_U_iso_or_equiv
_atom_site_adp_type
_atom_site_occupancy
_atom_site_site_symmetry_order
_atom_site_calc_flag
_atom_site_refinement_flags_posn
_atom_site_refinement_flags_adp
_atom_site_refinement_flags_occupancy
_atom_site_disorder_assembly
_atom_site_disorder_group
C1 C 0.1785(3) 0.1593(3) 0.0742(3) 0.0589(8) Uani 1 1 d . . . . .
H1 H 0.098327 0.119368 0.105258 0.071 Uiso 1 1 calc R U . . .
C2 C 0.2220(4) 0.0823(3) -0.0078(3) 0.0821(11) Uani 1 1 d . . . . .
H2 H 0.170662 -0.008752 -0.031731 0.099 Uiso 1 1 calc R U . . .
C3 C 0.3402(4) 0.1405(4) -0.0531(3) 0.0885(12) Uani 1 1 d . . . . .
H3 H 0.368755 0.089144 -0.108440 0.106 Uiso 1 1 calc R U . . .
C4 C 0.4163(4) 0.2737(4) -0.0175(3) 0.0749(10) Uani 1 1 d . . . . .
H4 H 0.497734 0.312725 -0.047020 0.090 Uiso 1 1 calc R U . . .
C5 C 0.3725(3) 0.3503(3) 0.0622(2) 0.0542(7) Uani 1 1 d . . . . .
H5 H 0.423867 0.441494 0.084521 0.065 Uiso 1 1 calc R U . . .
C6 C 0.2536(2) 0.2946(2) 0.1098(2) 0.0395(6) Uani 1 1 d . . . . .
C7 C 0.2125(2) 0.3825(2) 0.2021(2) 0.0364(6) Uani 1 1 d . . . . .
C8 C 0.2289(2) 0.5132(2) 0.1677(2) 0.0391(6) Uani 1 1 d . . . . .
C9 C 0.2921(3) 0.6383(3) 0.2371(3) 0.0552(7) Uani 1 1 d . . . . .
H9 H 0.329940 0.647514 0.309425 0.066 Uiso 1 1 calc R U . . .
C10 C 0.3001(4) 0.7506(3) 0.2005(3) 0.0724(10) Uani 1 1 d . . . . .
H10 H 0.343591 0.834334 0.248264 0.087 Uiso 1 1 calc R U . . .
C11 C 0.2445(4) 0.7395(4) 0.0947(3) 0.0749(10) Uani 1 1 d . . . . .
H11 H 0.250301 0.815198 0.070541 0.090 Uiso 1 1 calc R U . . .
C12 C 0.1805(3) 0.6163(4) 0.0250(3) 0.0666(9) Uani 1 1 d . . . . .
H12 H 0.142303 0.607887 -0.046934 0.080 Uiso 1 1 calc R U . . .
C13 C 0.1724(3) 0.5042(3) 0.0608(2) 0.0529(7) Uani 1 1 d . . . . .
H13 H 0.128313 0.420853 0.012549 0.063 Uiso 1 1 calc R U . . .
C14 C 0.0618(3) 0.3229(3) 0.2228(2) 0.0442(6) Uani 1 1 d . . . . .
C15 C 0.0478(3) 0.3690(4) 0.3445(3) 0.0791(11) Uani 1 1 d . . . . .
H15A H -0.014611 0.295321 0.373287 0.095 Uiso 1 1 calc R U . . .
H15B H 0.013182 0.437738 0.352875 0.095 Uiso 1 1 calc R U . . .
C16 C 0.1858(3) 0.4237(3) 0.4102(2) 0.0534(7) Uani 1 1 d . . . . .
H16 H 0.212054 0.516843 0.449643 0.064 Uiso 1 1 calc R U . . .
C17 C 0.2861(2) 0.4114(2) 0.3218(2) 0.0409(6) Uani 1 1 d . . . . .
H17 H 0.367723 0.494140 0.334557 0.049 Uiso 1 1 calc R U . . .
C18 C 0.2773(3) 0.2783(2) 0.4490(2) 0.0436(6) Uani 1 1 d . . . . .
C19 C 0.2008(3) 0.3425(3) 0.4908(2) 0.0497(7) Uani 1 1 d . . . . .
C20 C 0.1315(3) 0.3336(3) 0.5931(3) 0.0635(8) Uani 1 1 d . . . . .
C21 C 0.1077(5) 0.2548(5) 0.7658(3) 0.1153(16) Uani 1 1 d . . . . .
H21A H 0.177033 0.275779 0.826622 0.138 Uiso 1 1 calc R U . . .
H21B H 0.065909 0.317648 0.784369 0.138 Uiso 1 1 calc R U . . .
C22 C 0.0111(5) 0.1264(6) 0.7586(5) 0.140(2) Uani 1 1 d . . . . .
H22A H -0.027148 0.120784 0.829571 0.210 Uiso 1 1 calc R U . . .
H22B H -0.058715 0.105892 0.699444 0.210 Uiso 1 1 calc R U . . .
H22C H 0.052370 0.064038 0.741682 0.210 Uiso 1 1 calc R U . . .
C26 C 0.4296(2) 0.2739(3) 0.3012(2) 0.0440(6) Uani 1 1 d . . . . .
C27 C 0.4107(3) 0.1461(3) 0.2557(3) 0.0648(9) Uani 1 1 d . . . . .
H27 H 0.326738 0.077314 0.254148 0.078 Uiso 1 1 calc R U . . .
C28 C 0.5154(3) 0.1178(3) 0.2118(4) 0.0828(11) Uani 1 1 d . . . . .
H28 H 0.501221 0.030006 0.180462 0.099 Uiso 1 1 calc R U . . .
C29 C 0.6395(3) 0.2171(4) 0.2139(3) 0.0731(10) Uani 1 1 d . . . . .
H29 H 0.709924 0.197746 0.184245 0.088 Uiso 1 1 calc R U . . .
C30 C 0.6584(3) 0.3446(4) 0.2597(3) 0.0781(10) Uani 1 1 d . . . . .
H30 H 0.742659 0.412877 0.261251 0.094 Uiso 1 1 calc R U . . .
C31 C 0.5548(3) 0.3748(3) 0.3042(3) 0.0664(9) Uani 1 1 d . . . . .
H31 H 0.569498 0.462578 0.336085 0.080 Uiso 1 1 calc R U . . .
N1 N 0.3182(2) 0.3010(2) 0.34515(18) 0.0436(5) Uani 1 1 d . . . . .
O1 O -0.02999(19) 0.2555(2) 0.15055(19) 0.0649(6) Uani 1 1 d . . . . .
O4 O 0.0505(3) 0.3805(3) 0.6161(2) 0.0920(8) Uani 1 1 d . . . . .
O5 O 0.1699(3) 0.2702(3) 0.66037(19) 0.0920(8) Uani 1 1 d . . . . .
C23 C 0.3310(3) 0.2006(3) 0.5089(3) 0.0583(8) Uani 1 1 d . . . . .
O2 O 0.4386(3) 0.2508(3) 0.5624(2) 0.0994(9) Uani 1 1 d . . . . .
O3 O 0.2472(3) 0.0756(2) 0.4932(2) 0.0870(8) Uani 1 1 d D U . . .
C24 C 0.264(2) -0.0074(14) 0.5726(12) 0.134(5) Uani 0.62(2) 1 d D U P A 1
H24A H 0.342862 0.044124 0.626739 0.161 Uiso 0.62(2) 1 calc R U P A 1
H24B H 0.185411 -0.038018 0.613788 0.161 Uiso 0.62(2) 1 calc R U P A 1
C25 C 0.2797(16) -0.1175(13) 0.5012(8) 0.116(4) Uani 0.62(2) 1 d D U P A 1
H25A H 0.290892 -0.174231 0.546760 0.175 Uiso 0.62(2) 1 calc R U P A 1
H25B H 0.201068 -0.166922 0.447969 0.175 Uiso 0.62(2) 1 calc R U P A 1
H25C H 0.357567 -0.085276 0.460841 0.175 Uiso 0.62(2) 1 calc R U P A 1
C24' C 0.3215(16) 0.0053(18) 0.545(2) 0.092(5) Uani 0.38(2) 1 d D U P A 2
H24C H 0.382823 -0.016040 0.495159 0.110 Uiso 0.38(2) 1 calc R U P A 2
H24D H 0.369629 0.056613 0.618588 0.110 Uiso 0.38(2) 1 calc R U P A 2
C25' C 0.203(2) -0.115(3) 0.554(3) 0.203(13) Uani 0.38(2) 1 d D U P A 2
H25D H 0.231201 -0.172310 0.586620 0.304 Uiso 0.38(2) 1 calc R U P A 2
H25E H 0.143190 -0.088760 0.602261 0.304 Uiso 0.38(2) 1 calc R U P A 2
H25F H 0.156221 -0.160514 0.480360 0.304 Uiso 0.38(2) 1 calc R U P A 2

loop_
_atom_site_aniso_label
_atom_site_aniso_U_11
_atom_site_aniso_U_22
_atom_site_aniso_U_33
_atom_site_aniso_U_23
_atom_site_aniso_U_13
_atom_site_aniso_U_12
C1 0.0475(16) 0.0402(16) 0.082(2) 0.0017(15) -0.0038(15) 0.0167(14)
C2 0.078(2) 0.0539(19) 0.104(3) -0.0240(19) -0.020(2) 0.0367(19)
C3 0.101(3) 0.099(3) 0.082(3) -0.014(2) 0.003(2) 0.073(3)
C4 0.076(2) 0.092(3) 0.075(2) 0.017(2) 0.0282(19) 0.053(2)
C5 0.0519(17) 0.0543(17) 0.0624(19) 0.0145(14) 0.0156(14) 0.0268(14)
C6 0.0382(14) 0.0394(14) 0.0438(15) 0.0079(11) -0.0022(11) 0.0194(12)
C7 0.0343(13) 0.0343(13) 0.0409(14) 0.0091(11) 0.0050(11) 0.0138(11)
C8 0.0351(13) 0.0406(14) 0.0472(15) 0.0140(12) 0.0102(11) 0.0187(11)
C9 0.0696(19) 0.0410(15) 0.0558(18) 0.0131(13) 0.0087(15) 0.0218(14)
C10 0.095(3) 0.0424(17) 0.085(3) 0.0196(17) 0.025(2) 0.0299(17)
C11 0.088(2) 0.067(2) 0.101(3) 0.051(2) 0.038(2) 0.048(2)
C12 0.064(2) 0.083(2) 0.073(2) 0.043(2) 0.0138(17) 0.0386(18)
C13 0.0515(17) 0.0558(17) 0.0575(18) 0.0211(14) 0.0022(14) 0.0241(14)
C14 0.0372(15) 0.0441(15) 0.0580(17) 0.0200(13) 0.0072(13) 0.0191(13)
C15 0.061(2) 0.134(3) 0.067(2) 0.039(2) 0.0239(17) 0.057(2)
C16 0.0635(18) 0.0587(17) 0.0471(16) 0.0123(13) 0.0141(14) 0.0338(15)
C17 0.0403(14) 0.0381(13) 0.0444(15) 0.0107(11) 0.0045(11) 0.0153(11)
C18 0.0430(15) 0.0403(14) 0.0419(15) 0.0113(12) 0.0008(12) 0.0101(12)
C19 0.0586(17) 0.0521(16) 0.0379(15) 0.0098(12) 0.0068(13) 0.0217(14)
C20 0.074(2) 0.066(2) 0.0445(18) 0.0041(15) 0.0110(16) 0.0254(18)
C21 0.155(4) 0.139(4) 0.061(3) 0.044(3) 0.044(3) 0.058(4)
C22 0.120(4) 0.161(5) 0.140(5) 0.082(4) 0.050(3) 0.034(4)
C26 0.0381(14) 0.0534(16) 0.0483(16) 0.0199(13) 0.0035(12) 0.0225(13)
C27 0.0455(17) 0.0515(18) 0.109(3) 0.0336(18) 0.0244(17) 0.0242(14)
C28 0.064(2) 0.062(2) 0.144(4) 0.036(2) 0.034(2) 0.0411(19)
C29 0.0505(19) 0.092(3) 0.094(3) 0.031(2) 0.0211(17) 0.0417(19)
C30 0.0371(17) 0.085(3) 0.099(3) 0.017(2) 0.0103(17) 0.0127(17)
C31 0.0443(17) 0.0616(19) 0.080(2) 0.0017(16) 0.0013(15) 0.0141(15)
N1 0.0433(12) 0.0501(13) 0.0453(13) 0.0188(10) 0.0092(10) 0.0232(11)
O1 0.0351(11) 0.0636(13) 0.0859(16) 0.0103(11) -0.0009(11) 0.0128(10)
O4 0.109(2) 0.120(2) 0.0678(16) 0.0211(14) 0.0364(14) 0.0662(18)
O5 0.130(2) 0.113(2) 0.0560(15) 0.0424(14) 0.0361(14) 0.0605(18)
C23 0.064(2) 0.062(2) 0.0528(18) 0.0230(15) 0.0035(16) 0.0242(17)
O2 0.0783(17) 0.119(2) 0.097(2) 0.0386(16) -0.0305(15) 0.0300(16)
O3 0.112(2) 0.0572(14) 0.0930(18) 0.0335(13) -0.0061(15) 0.0284(14)
C24 0.145(12) 0.082(7) 0.188(12) 0.067(7) 0.025(8) 0.042(9)
C25 0.161(11) 0.107(8) 0.107(7) 0.029(5) 0.011(6) 0.077(8)
C24' 0.105(11) 0.076(9) 0.114(11) 0.067(8) -0.001(8) 0.036(8)
C25' 0.19(2) 0.160(19) 0.27(3) 0.15(2) 0.005(19) 0.029(17)

loop_
_atom_type_symbol
_atom_type_description
_atom_type_scat_dispersion_real
_atom_type_scat_dispersion_imag
_atom_type_scat_source
C C 0.0033 0.0016 'International Tables Vol C Tables 4.2.6.8 and 6.1.1.4'
H H 0.0000 0.0000 'International Tables Vol C Tables 4.2.6.8 and 6.1.1.4'
N N 0.0061 0.0033 'International Tables Vol C Tables 4.2.6.8 and 6.1.1.4'
O O 0.0106 0.0060 'International Tables Vol C Tables 4.2.6.8 and 6.1.1.4'

loop_
_geom_angle_atom_site_label_1
_geom_angle_atom_site_label_2
_geom_angle_atom_site_label_3
_geom_angle
_geom_angle_site_symmetry_1
_geom_angle_site_symmetry_3
_geom_angle_publ_flag
C6 C1 C2 120.4(3) . . ?
C6 C1 H1 119.8 . . ?
C2 C1 H1 119.8 . . ?
C3 C2 C1 120.0(3) . . ?
C3 C2 H2 120.0 . . ?
C1 C2 H2 120.0 . . ?
C4 C3 C2 120.2(3) . . ?
C4 C3 H3 119.9 . . ?
C2 C3 H3 119.9 . . ?
C3 C4 C5 119.9(3) . . ?
C3 C4 H4 120.0 . . ?
C5 C4 H4 120.0 . . ?
C4 C5 C6 121.4(3) . . ?
C4 C5 H5 119.3 . . ?
C6 C5 H5 119.3 . . ?
C1 C6 C5 118.1(2) . . ?
C1 C6 C7 122.4(2) . . ?
C5 C6 C7 119.5(2) . . ?
C6 C7 C8 110.77(19) . . ?
C6 C7 C14 114.7(2) . . ?
C8 C7 C14 102.57(17) . . ?
C6 C7 C17 114.01(18) . . ?
C8 C7 C17 111.06(19) . . ?
C14 C7 C17 102.95(19) . . ?
C9 C8 C13 117.6(2) . . ?
C9 C8 C7 124.4(2) . . ?
C13 C8 C7 118.0(2) . . ?
C8 C9 C10 120.8(3) . . ?
C8 C9 H9 119.6 . . ?
C10 C9 H9 119.6 . . ?
C11 C10 C9 120.7(3) . . ?
C11 C10 H10 119.7 . . ?
C9 C10 H10 119.7 . . ?
C12 C11 C10 119.4(3) . . ?
C12 C11 H11 120.3 . . ?
C10 C11 H11 120.3 . . ?
C11 C12 C13 120.2(3) . . ?
C11 C12 H12 119.9 . . ?
C13 C12 H12 119.9 . . ?
C12 C13 C8 121.3(3) . . ?
C12 C13 H13 119.3 . . ?
C8 C13 H13 119.3 . . ?
O1 C14 C15 125.4(3) . . ?
O1 C14 C7 125.2(2) . . ?
C15 C14 C7 109.3(2) . . ?
C14 C15 C16 108.2(2) . . ?
C14 C15 H15A 110.1 . . ?
C16 C15 H15A 110.1 . . ?
C14 C15 H15B 110.1 . . ?
C16 C15 H15B 110.1 . . ?
H15A C15 H15B 108.4 . . ?
C19 C16 C15 114.9(3) . . ?
C19 C16 C17 102.8(2) . . ?
C15 C16 C17 106.6(2) . . ?
C19 C16 H16 110.7 . . ?
C15 C16 H16 110.7 . . ?
C17 C16 H16 110.7 . . ?
N1 C17 C7 114.56(19) . . ?
N1 C17 C16 103.50(19) . . ?
C7 C17 C16 107.20(19) . . ?
N1 C17 H17 110.4 . . ?
C7 C17 H17 110.4 . . ?
C16 C17 H17 110.4 . . ?
C19 C18 N1 113.1(2) . . ?
C19 C18 C23 126.7(2) . . ?
N1 C18 C23 119.8(2) . . ?
C18 C19 C20 128.3(3) . . ?
C18 C19 C16 109.7(2) . . ?
C20 C19 C16 122.0(3) . . ?
O4 C20 O5 123.4(3) . . ?
O4 C20 C19 123.6(3) . . ?
O5 C20 C19 113.0(3) . . ?
C22 C21 O5 112.3(4) . . ?
C22 C21 H21A 109.2 . . ?
O5 C21 H21A 109.2 . . ?
C22 C21 H21B 109.2 . . ?
O5 C21 H21B 109.2 . . ?
H21A C21 H21B 107.9 . . ?
C21 C22 H22A 109.5 . . ?
C21 C22 H22B 109.5 . . ?
H22A C22 H22B 109.5 . . ?
C21 C22 H22C 109.5 . . ?
H22A C22 H22C 109.5 . . ?
H22B C22 H22C 109.5 . . ?
C27 C26 C31 119.3(2) . . ?
C27 C26 N1 119.2(2) . . ?
C31 C26 N1 121.4(2) . . ?
C26 C27 C28 120.3(3) . . ?
C26 C27 H27 119.8 . . ?
C28 C27 H27 119.8 . . ?
C29 C28 C27 120.7(3) . . ?
C29 C28 H28 119.6 . . ?
C27 C28 H28 119.6 . . ?
C30 C29 C28 118.9(3) . . ?
C30 C29 H29 120.5 . . ?
C28 C29 H29 120.5 . . ?
C29 C30 C31 121.2(3) . . ?
C29 C30 H30 119.4 . . ?
C31 C30 H30 119.4 . . ?
C26 C31 C30 119.5(3) . . ?
C26 C31 H31 120.2 . . ?
C30 C31 H31 120.2 . . ?
C18 N1 C26 121.4(2) . . ?
C18 N1 C17 108.65(19) . . ?
C26 N1 C17 122.8(2) . . ?
C20 O5 C21 118.3(3) . . ?
O2 C23 O3 126.1(3) . . ?
O2 C23 C18 121.9(3) . . ?
O3 C23 C18 112.0(3) . . ?
C23 O3 C24 119.0(8) . . ?
C23 O3 C24' 106.4(7) . . ?
C25 C24 O3 105.4(11) . . ?
C25 C24 H24A 110.7 . . ?
O3 C24 H24A 110.7 . . ?
C25 C24 H24B 110.7 . . ?
O3 C24 H24B 110.7 . . ?
H24A C24 H24B 108.8 . . ?
C24 C25 H25A 109.5 . . ?
C24 C25 H25B 109.5 . . ?
H25A C25 H25B 109.5 . . ?
C24 C25 H25C 109.5 . . ?
H25A C25 H25C 109.5 . . ?
H25B C25 H25C 109.5 . . ?
C25' C24' O3 97.8(15) . . ?
C25' C24' H24C 112.2 . . ?
O3 C24' H24C 112.2 . . ?
C25' C24' H24D 112.2 . . ?
O3 C24' H24D 112.2 . . ?
H24C C24' H24D 109.8 . . ?
C24' C25' H25D 109.5 . . ?
C24' C25' H25E 109.5 . . ?
H25D C25' H25E 109.5 . . ?
C24' C25' H25F 109.5 . . ?
H25D C25' H25F 109.5 . . ?
H25E C25' H25F 109.5 . . ?

loop_
_geom_bond_atom_site_label_1
_geom_bond_atom_site_label_2
_geom_bond_distance
_geom_bond_site_symmetry_2
_geom_bond_publ_flag
C1 C6 1.380(4) . ?
C1 C2 1.392(4) . ?
C1 H1 0.9300 . ?
C2 C3 1.368(5) . ?
C2 H2 0.9300 . ?
C3 C4 1.363(5) . ?
C3 H3 0.9300 . ?
C4 C5 1.375(4) . ?
C4 H4 0.9300 . ?
C5 C6 1.382(4) . ?
C5 H5 0.9300 . ?
C6 C7 1.526(3) . ?
C7 C8 1.545(3) . ?
C7 C14 1.548(3) . ?
C7 C17 1.555(3) . ?
C8 C9 1.378(4) . ?
C8 C13 1.392(4) . ?
C9 C10 1.387(4) . ?
C9 H9 0.9300 . ?
C10 C11 1.369(5) . ?
C10 H10 0.9300 . ?
C11 C12 1.366(5) . ?
C11 H11 0.9300 . ?
C12 C13 1.379(4) . ?
C12 H12 0.9300 . ?
C13 H13 0.9300 . ?
C14 O1 1.204(3) . ?
C14 C15 1.488(4) . ?
C15 C16 1.518(4) . ?
C15 H15A 0.9700 . ?
C15 H15B 0.9700 . ?
C16 C19 1.507(4) . ?
C16 C17 1.558(3) . ?
C16 H16 0.9800 . ?
C17 N1 1.485(3) . ?
C17 H17 0.9800 . ?
C18 C19 1.338(4) . ?
C18 N1 1.375(3) . ?
C18 C23 1.505(4) . ?
C19 C20 1.454(4) . ?
C20 O4 1.197(4) . ?
C20 O5 1.340(4) . ?
C21 C22 1.392(6) . ?
C21 O5 1.457(4) . ?
C21 H21A 0.9700 . ?
C21 H21B 0.9700 . ?
C22 H22A 0.9600 . ?
C22 H22B 0.9600 . ?
C22 H22C 0.9600 . ?
C26 C27 1.359(4) . ?
C26 C31 1.378(4) . ?
C26 N1 1.439(3) . ?
C27 C28 1.378(4) . ?
C27 H27 0.9300 . ?
C28 C29 1.364(4) . ?
C28 H28 0.9300 . ?
C29 C30 1.355(5) . ?
C29 H29 0.9300 . ?
C30 C31 1.380(4) . ?
C30 H30 0.9300 . ?
C31 H31 0.9300 . ?
C23 O2 1.190(3) . ?
C23 O3 1.308(4) . ?
O3 C24 1.518(10) . ?
O3 C24' 1.533(11) . ?
C24 C25 1.426(14) . ?
C24 H24A 0.9700 . ?
C24 H24B 0.9700 . ?
C25 H25A 0.9600 . ?
C25 H25B 0.9600 . ?
C25 H25C 0.9600 . ?
C24' C25' 1.476(18) . ?
C24' H24C 0.9700 . ?
C24' H24D 0.9700 . ?
C25' H25D 0.9600 . ?
C25' H25E 0.9600 . ?
C25' H25F 0.9600 . ?

loop_
_geom_hbond_atom_site_label_D
_geom_hbond_atom_site_label_H
_geom_hbond_atom_site_label_A
_geom_hbond_distance_DH
_geom_hbond_distance_HA
_geom_hbond_distance_DA
_geom_hbond_angle_DHA
_geom_hbond_site_symmetry_A
_geom_hbond_publ_flag
C15 H15B O4 0.97 2.36 3.326(5) 174.3 2_566 yes
C25'^b H25F^b O4 0.96 2.63 3.41(3) 139.2 2_556 yes

loop_
_geom_torsion_atom_site_label_1
_geom_torsion_atom_site_label_2
_geom_torsion_atom_site_label_3
_geom_torsion_atom_site_label_4
_geom_torsion
_geom_torsion_site_symmetry_1
_geom_torsion_site_symmetry_2
_geom_torsion_site_symmetry_3
_geom_torsion_site_symmetry_4
_geom_torsion_publ_flag
C6 C1 C2 C3 0.4(5) . . . . ?
C1 C2 C3 C4 0.6(6) . . . . ?
C2 C3 C4 C5 -1.6(6) . . . . ?
C3 C4 C5 C6 1.7(5) . . . . ?
C2 C1 C6 C5 -0.3(4) . . . . ?
C2 C1 C6 C7 -178.0(3) . . . . ?
C4 C5 C6 C1 -0.7(4) . . . . ?
C4 C5 C6 C7 177.0(3) . . . . ?
C1 C6 C7 C8 -135.8(2) . . . . ?
C5 C6 C7 C8 46.6(3) . . . . ?
C1 C6 C7 C14 -20.3(3) . . . . ?
C5 C6 C7 C14 162.1(2) . . . . ?
C1 C6 C7 C17 98.1(3) . . . . ?
C5 C6 C7 C17 -79.6(3) . . . . ?
C6 C7 C8 C9 -132.0(3) . . . . ?
C14 C7 C8 C9 105.1(3) . . . . ?
C17 C7 C8 C9 -4.3(3) . . . . ?
C6 C7 C8 C13 50.1(3) . . . . ?
C14 C7 C8 C13 -72.8(3) . . . . ?
C17 C7 C8 C13 177.8(2) . . . . ?
C13 C8 C9 C10 -0.7(4) . . . . ?
C7 C8 C9 C10 -178.6(3) . . . . ?
C8 C9 C10 C11 0.4(5) . . . . ?
C9 C10 C11 C12 0.1(5) . . . . ?
C10 C11 C12 C13 -0.2(5) . . . . ?
C11 C12 C13 C8 -0.2(4) . . . . ?
C9 C8 C13 C12 0.7(4) . . . . ?
C7 C8 C13 C12 178.7(2) . . . . ?
C6 C7 C14 O1 -35.3(3) . . . . ?
C8 C7 C14 O1 84.9(3) . . . . ?
C17 C7 C14 O1 -159.7(2) . . . . ?
C6 C7 C14 C15 148.3(2) . . . . ?
C8 C7 C14 C15 -91.5(3) . . . . ?
C17 C7 C14 C15 23.9(3) . . . . ?
O1 C14 C15 C16 167.6(3) . . . . ?
C7 C14 C15 C16 -16.0(3) . . . . ?
C14 C15 C16 C19 -112.0(3) . . . . ?
C14 C15 C16 C17 1.1(3) . . . . ?
C6 C7 C17 N1 -33.2(3) . . . . ?
C8 C7 C17 N1 -159.22(19) . . . . ?
C14 C7 C17 N1 91.6(2) . . . . ?
C6 C7 C17 C16 -147.4(2) . . . . ?
C8 C7 C17 C16 86.6(2) . . . . ?
C14 C7 C17 C16 -22.6(2) . . . . ?
C19 C16 C17 N1 13.6(3) . . . . ?
C15 C16 C17 N1 -107.6(3) . . . . ?
C19 C16 C17 C7 135.0(2) . . . . ?
C15 C16 C17 C7 13.9(3) . . . . ?
N1 C18 C19 C20 174.6(3) . . . . ?
C23 C18 C19 C20 -12.2(5) . . . . ?
N1 C18 C19 C16 -1.3(3) . . . . ?
C23 C18 C19 C16 171.8(3) . . . . ?
C15 C16 C19 C18 107.2(3) . . . . ?
C17 C16 C19 C18 -8.2(3) . . . . ?
C15 C16 C19 C20 -69.1(4) . . . . ?
C17 C16 C19 C20 175.6(3) . . . . ?
C18 C19 C20 O4 -169.4(3) . . . . ?
C16 C19 C20 O4 6.1(5) . . . . ?
C18 C19 C20 O5 12.0(5) . . . . ?
C16 C19 C20 O5 -172.5(3) . . . . ?
C31 C26 C27 C28 -0.8(5) . . . . ?
N1 C26 C27 C28 179.2(3) . . . . ?
C26 C27 C28 C29 0.4(6) . . . . ?
C27 C28 C29 C30 -0.1(6) . . . . ?
C28 C29 C30 C31 0.2(6) . . . . ?
C27 C26 C31 C30 0.9(5) . . . . ?
N1 C26 C31 C30 -179.1(3) . . . . ?
C29 C30 C31 C26 -0.6(5) . . . . ?
C19 C18 N1 C26 162.0(2) . . . . ?
C23 C18 N1 C26 -11.6(4) . . . . ?
C19 C18 N1 C17 10.9(3) . . . . ?
C23 C18 N1 C17 -162.8(2) . . . . ?
C27 C26 N1 C18 77.6(3) . . . . ?
C31 C26 N1 C18 -102.4(3) . . . . ?
C27 C26 N1 C17 -135.4(3) . . . . ?
C31 C26 N1 C17 44.6(4) . . . . ?
C7 C17 N1 C18 -131.5(2) . . . . ?
C16 C17 N1 C18 -15.1(3) . . . . ?
C7 C17 N1 C26 77.9(3) . . . . ?
C16 C17 N1 C26 -165.7(2) . . . . ?
O4 C20 O5 C21 1.4(5) . . . . ?
C19 C20 O5 C21 180.0(3) . . . . ?
C22 C21 O5 C20 103.4(5) . . . . ?
C19 C18 C23 O2 -91.6(4) . . . . ?
N1 C18 C23 O2 81.1(4) . . . . ?
C19 C18 C23 O3 89.2(4) . . . . ?
N1 C18 C23 O3 -98.0(3) . . . . ?
O2 C23 O3 C24 18.5(9) . . . . ?
C18 C23 O3 C24 -162.4(8) . . . . ?
O2 C23 O3 C24' -6.3(11) . . . . ?
C18 C23 O3 C24' 172.9(11) . . . . ?
C23 O3 C24 C25 -122.8(14) . . . . ?
C23 O3 C24' C25' 162(2) . . . . ?
